data_1546604
loop_
_publ_author_name
'Shao, Jie'
'Chen, Qing-Wen'
'Lv, Hua-Jun'
'He, Juan'
'Liu, Zhi-Feng'
'Lu, Yan-Na'
'Liu, Hai-Li'
'Wang, Guo-Dong'
'Wang, Yong'

_publ_section_title
;
 (+)-Thalianatriene and (-)-Retigeranin B Catalyzed by Sesterterpene
 Synthases from Arabidopsis thaliana.
;
_journal_name_full 'Organic letters'
_journal_paper_doi 10.1021/acs.orglett.7b00586
_journal_year 2017
_chemical_absolute_configuration rmad
_chemical_formula_moiety 'C25 H40 O2'
_chemical_formula_sum 'C25 H40 O2'
_chemical_formula_weight 372.57
_space_group_crystal_system monoclinic
_space_group_IT_number 4
_space_group_name_Hall 'P 2yb'
_space_group_name_H-M_alt 'P 1 21 1'
_symmetry_space_group_name_Hall 'P 2yb'
_symmetry_space_group_name_H-M 'P 1 21 1'
_atom_sites_solution_hydrogens geom
_atom_sites_solution_primary dual
_audit_creation_date 2016-12-16
_audit_creation_method
;
Olex2 1.2-alpha
(compiled 2016.12.12 svn.r3370 for OlexSys, GUI svn.r5273)
;
_cell_angle_alpha 90
_cell_angle_beta 98.6640(10)
_cell_angle_gamma 90
_cell_formula_units_Z 2
_cell_length_a 10.0327(2)
_cell_length_b 8.5099(2)
_cell_length_c 13.3176(3)
_cell_measurement_reflns_used 9301
_cell_measurement_temperature 205
_cell_measurement_theta_max 71.16
_cell_measurement_theta_min 3.38
_cell_volume 1124.05(4)
_computing_molecular_graphics 'Olex2 (Dolomanov et al., 2009)'
_computing_publication_material 'Olex2 (Dolomanov et al., 2009)'
_computing_structure_refinement 'ShelXL (Sheldrick, 2015)'
_computing_structure_solution 'ShelXT (Sheldrick, 2015)'
_diffrn_ambient_temperature 205
_diffrn_measured_fraction_theta_full 0.991
_diffrn_measured_fraction_theta_max 0.991
_diffrn_measurement_device_type 'Bruker APEX-II CCD'
_diffrn_measurement_method '\f and \w scans'
_diffrn_radiation_type CuK\a
_diffrn_radiation_wavelength 1.54178
_diffrn_reflns_av_R_equivalents 0.0314
_diffrn_reflns_av_unetI/netI 0.0275
_diffrn_reflns_Laue_measured_fraction_full 0.991
_diffrn_reflns_Laue_measured_fraction_max 0.991
_diffrn_reflns_limit_h_max 11
_diffrn_reflns_limit_h_min -11
_diffrn_reflns_limit_k_max 9
_diffrn_reflns_limit_k_min -9
_diffrn_reflns_limit_l_max 15
_diffrn_reflns_limit_l_min -15
_diffrn_reflns_number 13519
_diffrn_reflns_point_group_measured_fraction_full 0.903
_diffrn_reflns_point_group_measured_fraction_max 0.903
_diffrn_reflns_theta_full 64.991
_diffrn_reflns_theta_max 64.991
_diffrn_reflns_theta_min 3.357
_diffrn_standards_number 0
_exptl_absorpt_coefficient_mu 0.513
_exptl_absorpt_correction_T_max 0.7535
_exptl_absorpt_correction_T_min 0.6472
_exptl_absorpt_correction_type multi-scan
_exptl_absorpt_process_details
'SADABS-2008/1 (Bruker,2008) was used for absorption correction. wR2(int) was 0.1309 before and 0.0460 after correction. The Ratio of minimum to maximum transmission is 0.8589. The \l/2 correction factor is 0.0015.'
_exptl_crystal_colour colourless
_exptl_crystal_colour_primary colourless
_exptl_crystal_density_diffrn 1.101
_exptl_crystal_description block
_exptl_crystal_F_000 412
_exptl_crystal_size_max 0.2
_exptl_crystal_size_mid 0.15
_exptl_crystal_size_min 0.05
_refine_diff_density_max 0.131
_refine_diff_density_min -0.138
_refine_diff_density_rms 0.027
_refine_ls_abs_structure_details
;
 Flack x determined using 1360 quotients [(I+)-(I-)]/[(I+)+(I-)]
 (Parsons, Flack and Wagner, Acta Cryst. B69 (2013) 249-259).
;
_refine_ls_abs_structure_Flack 0.09(9)
_refine_ls_extinction_method none
_refine_ls_goodness_of_fit_ref 1.029
_refine_ls_hydrogen_treatment constr
_refine_ls_matrix_type full
_refine_ls_number_parameters 249
_refine_ls_number_reflns 3453
_refine_ls_number_restraints 1
_refine_ls_restrained_S_all 1.028
_refine_ls_R_factor_all 0.0310
_refine_ls_R_factor_gt 0.0302
_refine_ls_shift/su_max 0.002
_refine_ls_shift/su_mean 0.000
_refine_ls_structure_factor_coef Fsqd
_refine_ls_weighting_details 'w=1/[\s^2^(Fo^2^)+(0.0447P)^2^+0.1274P] where P=(Fo^2^+2Fc^2^)/3'
_refine_ls_weighting_scheme calc
_refine_ls_wR_factor_gt 0.0809
_refine_ls_wR_factor_ref 0.0816
_reflns_Friedel_coverage 0.697
_reflns_Friedel_fraction_full 0.802
_reflns_Friedel_fraction_max 0.802
_reflns_number_gt 3378
_reflns_number_total 3453
_reflns_threshold_expression 'I > 2\s(I)'
_cod_data_source_file ol7b00586_si_002.cif
_cod_data_source_block mm
_cod_database_code 1546604
_shelx_shelxl_version_number 2014/7
_shelx_space_group_comment
;
The symmetry employed for this shelxl refinement is uniquely defined
by the following loop, which should always be used as a source of
symmetry information in preference to the above space-group names.
They are only intended as comments.
;
_shelx_estimated_absorpt_t_max 0.975
_shelx_estimated_absorpt_t_min 0.904
_olex2_refinement_description
;
1. Fixed Uiso
 At 1.2 times of:
  All C(H) groups, All C(H,H) groups
 At 1.5 times of:
  All C(H,H,H) groups
2.a Ternary CH refined with riding coordinates:
 C2(H2), C6(H6), C10(H10), C12(H12), C14(H14), C18(H18), C19(H19)
2.b Secondary CH2 refined with riding coordinates:
 C1(H1A,H1B), C4(H4A,H4B), C5(H5A,H5B), C8(H8A,H8B), C9(H9A,H9B), C13(H13A,
 H13B), C16(H16A,H16B), C17(H17A,H17B)
2.c X=CH2 refined with riding coordinates:
 C20(H20A,H20B)
2.d Idealised Me refined as rotating group:
 C21(H21A,H21B,H21C), C22(H22A,H22B,H22C), C23(H23A,H23B,H23C), C24(H24A,H24B,
 H24C), C25(H25A,H25B,H25C)
;
_olex2_submission_special_instructions 'No special instructions were received'

loop_
_space_group_symop_operation_xyz
'x, y, z'
'-x, y+1/2, -z'

loop_
_atom_site_label
_atom_site_type_symbol
_atom_site_fract_x
_atom_site_fract_y
_atom_site_fract_z
_atom_site_U_iso_or_equiv
_atom_site_adp_type
_atom_site_occupancy
_atom_site_site_symmetry_order
_atom_site_calc_flag
_atom_site_refinement_flags_posn
O1 O -0.85124(17) -0.1774(2) -0.46744(12) 0.0642(5) Uani 1 1 d .
O2 O -0.58550(14) -0.71056(19) -0.60014(12) 0.0507(4) Uani 1 1 d .
C1 C -0.43603(19) -0.2869(2) -0.81956(14) 0.0346(4) Uani 1 1 d .
H1A H -0.4651 -0.2033 -0.8686 0.042 Uiso 1 1 calc R
H1B H -0.3840 -0.2384 -0.7593 0.042 Uiso 1 1 calc R
C2 C -0.56209(18) -0.3692(2) -0.78903(13) 0.0325(4) Uani 1 1 d .
H2 H -0.6106 -0.4185 -0.8514 0.039 Uiso 1 1 calc R
C3 C -0.6578(2) -0.2479(2) -0.75437(14) 0.0370(4) Uani 1 1 d .
C4 C -0.6048(2) -0.1468(3) -0.66263(17) 0.0463(5) Uani 1 1 d .
H4A H -0.5583 -0.0559 -0.6863 0.056 Uiso 1 1 calc R
H4B H -0.5377 -0.2081 -0.6178 0.056 Uiso 1 1 calc R
C5 C -0.7111(2) -0.0858(3) -0.59906(18) 0.0539(6) Uani 1 1 d .
H5A H -0.6781 0.0108 -0.5637 0.065 Uiso 1 1 calc R
H5B H -0.7947 -0.0608 -0.6443 0.065 Uiso 1 1 calc R
C6 C -0.7394(2) -0.2061(3) -0.52289(16) 0.0510(6) Uani 1 1 d .
H6 H -0.6572 -0.2452 -0.4795 0.061 Uiso 1 1 calc R
C7 C -0.8541(2) -0.3177(3) -0.53169(15) 0.0496(5) Uani 1 1 d .
C8 C -0.8331(2) -0.4680(3) -0.47120(19) 0.0617(7) Uani 1 1 d .
H8A H -0.9172 -0.4952 -0.4463 0.074 Uiso 1 1 calc R
H8B H -0.7641 -0.4500 -0.4119 0.074 Uiso 1 1 calc R
C9 C -0.7898(2) -0.6069(3) -0.5316(2) 0.0602(6) Uani 1 1 d .
H9A H -0.7789 -0.7002 -0.4879 0.072 Uiso 1 1 calc R
H9B H -0.8606 -0.6292 -0.5889 0.072 Uiso 1 1 calc R
C10 C -0.6580(2) -0.5743(3) -0.57144(16) 0.0459(5) Uani 1 1 d .
H10 H -0.6003 -0.4940 -0.5325 0.055 Uiso 1 1 calc R
C11 C -0.63414(18) -0.5938(2) -0.67823(15) 0.0374(4) Uani 1 1 d .
C12 C -0.51691(17) -0.5047(2) -0.71322(13) 0.0320(4) Uani 1 1 d .
H12 H -0.4633 -0.4573 -0.6522 0.038 Uiso 1 1 calc R
C13 C -0.42419(18) -0.6220(2) -0.75893(13) 0.0322(4) Uani 1 1 d .
H13A H -0.3935 -0.7039 -0.7090 0.039 Uiso 1 1 calc R
H13B H -0.4747 -0.6727 -0.8190 0.039 Uiso 1 1 calc R
C14 C -0.30245(17) -0.5354(2) -0.78853(13) 0.0302(4) Uani 1 1 d .
H14 H -0.2632 -0.4791 -0.7260 0.036 Uiso 1 1 calc R
C15 C -0.34545(18) -0.4029(2) -0.86659(13) 0.0327(4) Uani 1 1 d .
C16 C -0.20459(19) -0.3398(2) -0.87953(15) 0.0399(4) Uani 1 1 d .
H16A H -0.2091 -0.2761 -0.9413 0.048 Uiso 1 1 calc R
H16B H -0.1663 -0.2762 -0.8209 0.048 Uiso 1 1 calc R
C17 C -0.12065(19) -0.4900(2) -0.88726(16) 0.0410(5) Uani 1 1 d .
H17A H -0.0258 -0.4705 -0.8601 0.049 Uiso 1 1 calc R
H17B H -0.1264 -0.5224 -0.9584 0.049 Uiso 1 1 calc R
C18 C -0.17934(18) -0.6211(2) -0.82427(13) 0.0330(4) Uani 1 1 d .
H18 H -0.1122 -0.6413 -0.7632 0.040 Uiso 1 1 calc R
C19 C -0.2012(2) -0.7770(2) -0.88413(14) 0.0374(4) Uani 1 1 d .
H19 H -0.2668 -0.7580 -0.9463 0.045 Uiso 1 1 calc R
C20 C -0.7781(2) -0.2248(3) -0.81047(16) 0.0496(5) Uani 1 1 d .
H20A H -0.8341 -0.1433 -0.7940 0.060 Uiso 1 1 calc R
H20B H -0.8067 -0.2902 -0.8665 0.060 Uiso 1 1 calc R
C21 C -0.9668(2) -0.3189(4) -0.62112(17) 0.0570(6) Uani 1 1 d .
H21A H -0.9794 -0.2137 -0.6490 0.086 Uiso 1 1 calc GR
H21B H -1.0496 -0.3539 -0.5988 0.086 Uiso 1 1 calc GR
H21C H -0.9438 -0.3898 -0.6729 0.086 Uiso 1 1 calc GR
C22 C -0.7440(2) -0.6554(3) -0.75903(18) 0.0506(5) Uani 1 1 d .
H22A H -0.7955 -0.5680 -0.7916 0.076 Uiso 1 1 calc GR
H22B H -0.8033 -0.7241 -0.7279 0.076 Uiso 1 1 calc GR
H22C H -0.7036 -0.7138 -0.8093 0.076 Uiso 1 1 calc GR
C23 C -0.4194(2) -0.4609(2) -0.97067(14) 0.0397(5) Uani 1 1 d .
H23A H -0.4950 -0.5267 -0.9601 0.060 Uiso 1 1 calc GR
H23B H -0.3574 -0.5212 -1.0048 0.060 Uiso 1 1 calc GR
H23C H -0.4519 -0.3712 -1.0122 0.060 Uiso 1 1 calc GR
C24 C -0.2536(3) -0.9109(3) -0.82507(19) 0.0562(6) Uani 1 1 d .
H24A H -0.3434 -0.8855 -0.8113 0.084 Uiso 1 1 calc GR
H24B H -0.1938 -0.9259 -0.7615 0.084 Uiso 1 1 calc GR
H24C H -0.2571 -1.0067 -0.8649 0.084 Uiso 1 1 calc GR
C25 C -0.0679(2) -0.8320(3) -0.91595(17) 0.0500(5) Uani 1 1 d .
H25A H -0.0029 -0.8528 -0.8558 0.075 Uiso 1 1 calc GR
H25B H -0.0333 -0.7507 -0.9561 0.075 Uiso 1 1 calc GR
H25C H -0.0833 -0.9272 -0.9560 0.075 Uiso 1 1 calc GR

loop_
_atom_site_aniso_label
_atom_site_aniso_U_11
_atom_site_aniso_U_22
_atom_site_aniso_U_33
_atom_site_aniso_U_23
_atom_site_aniso_U_13
_atom_site_aniso_U_12
O1 0.0502(9) 0.0905(14) 0.0562(9) -0.0281(9) 0.0216(7) -0.0041(9)
O2 0.0422(8) 0.0500(9) 0.0640(9) 0.0207(7) 0.0213(7) 0.0047(7)
C1 0.0353(9) 0.0311(10) 0.0389(9) 0.0026(8) 0.0101(8) 0.0015(8)
C2 0.0312(9) 0.0340(10) 0.0331(8) 0.0002(7) 0.0072(7) 0.0004(7)
C3 0.0376(10) 0.0357(11) 0.0404(9) 0.0032(8) 0.0143(8) 0.0021(8)
C4 0.0423(11) 0.0406(12) 0.0593(12) -0.0107(10) 0.0183(10) -0.0040(9)
C5 0.0482(12) 0.0515(14) 0.0660(13) -0.0223(12) 0.0217(11) -0.0023(10)
C6 0.0398(11) 0.0679(16) 0.0476(11) -0.0196(11) 0.0140(9) -0.0016(11)
C7 0.0361(10) 0.0710(15) 0.0452(10) -0.0134(11) 0.0174(9) -0.0015(10)
C8 0.0468(13) 0.089(2) 0.0550(13) 0.0008(13) 0.0267(11) -0.0058(12)
C9 0.0488(13) 0.0684(16) 0.0707(15) 0.0147(13) 0.0325(12) -0.0018(12)
C10 0.0366(11) 0.0533(13) 0.0507(11) 0.0111(10) 0.0160(9) 0.0016(9)
C11 0.0285(9) 0.0374(11) 0.0478(10) 0.0052(9) 0.0108(8) 0.0006(8)
C12 0.0272(8) 0.0353(10) 0.0344(8) 0.0003(7) 0.0079(7) -0.0012(7)
C13 0.0318(9) 0.0306(10) 0.0357(8) 0.0034(7) 0.0098(7) 0.0007(7)
C14 0.0276(8) 0.0318(10) 0.0316(8) -0.0017(7) 0.0055(7) -0.0018(7)
C15 0.0322(9) 0.0304(10) 0.0369(9) 0.0018(8) 0.0101(8) -0.0009(7)
C16 0.0389(10) 0.0356(11) 0.0487(10) 0.0027(9) 0.0176(8) -0.0044(8)
C17 0.0326(9) 0.0413(11) 0.0520(11) 0.0005(9) 0.0161(9) -0.0033(8)
C18 0.0290(9) 0.0360(10) 0.0352(9) -0.0009(7) 0.0085(7) 0.0005(7)
C19 0.0360(10) 0.0368(11) 0.0409(9) -0.0015(8) 0.0104(8) 0.0029(8)
C20 0.0439(11) 0.0583(14) 0.0482(11) 0.0005(10) 0.0118(9) 0.0162(10)
C21 0.0381(11) 0.0764(17) 0.0582(12) -0.0173(13) 0.0121(10) -0.0033(11)
C22 0.0370(11) 0.0526(13) 0.0632(13) -0.0031(11) 0.0104(10) -0.0104(9)
C23 0.0403(10) 0.0456(12) 0.0346(9) 0.0039(8) 0.0103(8) 0.0056(8)
C24 0.0698(15) 0.0348(12) 0.0699(14) 0.0017(11) 0.0300(13) 0.0037(11)
C25 0.0465(12) 0.0465(13) 0.0601(12) -0.0087(10) 0.0186(10) 0.0086(10)

loop_
_atom_type_symbol
_atom_type_description
_atom_type_scat_dispersion_real
_atom_type_scat_dispersion_imag
_atom_type_scat_source
C C 0.0181 0.0091 'International Tables Vol C Tables 4.2.6.8 and 6.1.1.4'
H H 0.0000 0.0000 'International Tables Vol C Tables 4.2.6.8 and 6.1.1.4'
O O 0.0492 0.0322 'International Tables Vol C Tables 4.2.6.8 and 6.1.1.4'

loop_
_geom_angle_atom_site_label_1
_geom_angle_atom_site_label_2
_geom_angle_atom_site_label_3
_geom_angle
C6 O1 C7 61.02(13)
C10 O2 C11 61.24(12)
H1A C1 H1B 107.9
C2 C1 H1A 109.2
C2 C1 H1B 109.2
C15 C1 H1A 109.2
C15 C1 H1B 109.2
C15 C1 C2 111.84(15)
C1 C2 H2 106.8
C1 C2 C12 109.58(14)
C3 C2 C1 110.39(15)
C3 C2 H2 106.8
C3 C2 C12 116.10(14)
C12 C2 H2 106.8
C4 C3 C2 117.69(17)
C20 C3 C2 119.10(18)
C20 C3 C4 122.90(19)
C3 C4 H4A 108.2
C3 C4 H4B 108.2
C3 C4 C5 116.25(18)
H4A C4 H4B 107.4
C5 C4 H4A 108.2
C5 C4 H4B 108.2
C4 C5 H5A 109.5
C4 C5 H5B 109.5
H5A C5 H5B 108.0
C6 C5 C4 110.94(19)
C6 C5 H5A 109.5
C6 C5 H5B 109.5
O1 C6 C5 117.9(2)
O1 C6 H6 113.5
O1 C6 C7 59.91(13)
C5 C6 H6 113.5
C7 C6 C5 127.4(2)
C7 C6 H6 113.5
O1 C7 C6 59.08(13)
O1 C7 C8 112.93(17)
O1 C7 C21 114.3(2)
C6 C7 C8 117.1(2)
C6 C7 C21 123.1(2)
C8 C7 C21 116.2(2)
C7 C8 H8A 108.8
C7 C8 H8B 108.8
C7 C8 C9 113.73(18)
H8A C8 H8B 107.7
C9 C8 H8A 108.8
C9 C8 H8B 108.8
C8 C9 H9A 109.2
C8 C9 H9B 109.2
H9A C9 H9B 107.9
C10 C9 C8 111.9(2)
C10 C9 H9A 109.2
C10 C9 H9B 109.2
O2 C10 C9 116.25(19)
O2 C10 H10 114.4
O2 C10 C11 59.95(13)
C9 C10 H10 114.4
C11 C10 C9 125.9(2)
C11 C10 H10 114.4
O2 C11 C10 58.81(13)
O2 C11 C12 111.27(15)
O2 C11 C22 113.43(17)
C10 C11 C12 118.57(18)
C10 C11 C22 120.92(17)
C22 C11 C12 117.79(16)
C2 C12 H12 107.5
C11 C12 C2 113.78(15)
C11 C12 H12 107.5
C11 C12 C13 109.55(15)
C13 C12 C2 110.87(13)
C13 C12 H12 107.5
C12 C13 H13A 109.7
C12 C13 H13B 109.7
H13A C13 H13B 108.2
C14 C13 C12 109.92(14)
C14 C13 H13A 109.7
C14 C13 H13B 109.7
C13 C14 H14 104.4
C13 C14 C15 111.80(14)
C13 C14 C18 123.37(15)
C15 C14 H14 104.4
C15 C14 C18 106.68(13)
C18 C14 H14 104.4
C1 C15 C14 108.40(13)
C1 C15 C16 115.38(16)
C1 C15 C23 109.64(15)
C14 C15 C23 114.55(15)
C16 C15 C14 99.25(14)
C16 C15 C23 109.46(14)
C15 C16 H16A 111.0
C15 C16 H16B 111.0
H16A C16 H16B 109.0
C17 C16 C15 103.72(16)
C17 C16 H16A 111.0
C17 C16 H16B 111.0
C16 C17 H17A 110.2
C16 C17 H17B 110.2
C16 C17 C18 107.57(14)
H17A C17 H17B 108.5
C18 C17 H17A 110.2
C18 C17 H17B 110.2
C14 C18 H18 107.5
C17 C18 C14 102.01(14)
C17 C18 H18 107.5
C19 C18 C14 119.88(15)
C19 C18 C17 111.81(14)
C19 C18 H18 107.5
C18 C19 H19 108.4
C24 C19 C18 114.16(15)
C24 C19 H19 108.4
C24 C19 C25 107.30(18)
C25 C19 C18 109.98(16)
C25 C19 H19 108.4
C3 C20 H20A 120.0
C3 C20 H20B 120.0
H20A C20 H20B 120.0
C7 C21 H21A 109.5
C7 C21 H21B 109.5
C7 C21 H21C 109.5
H21A C21 H21B 109.5
H21A C21 H21C 109.5
H21B C21 H21C 109.5
C11 C22 H22A 109.5
C11 C22 H22B 109.5
C11 C22 H22C 109.5
H22A C22 H22B 109.5
H22A C22 H22C 109.5
H22B C22 H22C 109.5
C15 C23 H23A 109.5
C15 C23 H23B 109.5
C15 C23 H23C 109.5
H23A C23 H23B 109.5
H23A C23 H23C 109.5
H23B C23 H23C 109.5
C19 C24 H24A 109.5
C19 C24 H24B 109.5
C19 C24 H24C 109.5
H24A C24 H24B 109.5
H24A C24 H24C 109.5
H24B C24 H24C 109.5
C19 C25 H25A 109.5
C19 C25 H25B 109.5
C19 C25 H25C 109.5
H25A C25 H25B 109.5
H25A C25 H25C 109.5
H25B C25 H25C 109.5

loop_
_geom_bond_atom_site_label_1
_geom_bond_atom_site_label_2
_geom_bond_distance
O1 C6 1.454(2)
O1 C7 1.467(3)
O2 C10 1.451(3)
O2 C11 1.468(2)
C1 H1A 0.9800
C1 H1B 0.9800
C1 C2 1.552(2)
C1 C15 1.538(2)
C2 H2 0.9900
C2 C3 1.528(2)
C2 C12 1.554(2)
C3 C4 1.523(3)
C3 C20 1.334(3)
C4 H4A 0.9800
C4 H4B 0.9800
C4 C5 1.548(3)
C5 H5A 0.9800
C5 H5B 0.9800
C5 C6 1.498(3)
C6 H6 0.9900
C6 C7 1.483(3)
C7 C8 1.509(4)
C7 C21 1.514(3)
C8 H8A 0.9800
C8 H8B 0.9800
C8 C9 1.529(4)
C9 H9A 0.9800
C9 H9B 0.9800
C9 C10 1.523(3)
C10 H10 0.9900
C10 C11 1.487(3)
C11 C12 1.530(2)
C11 C22 1.514(3)
C12 H12 0.9900
C12 C13 1.550(2)
C13 H13A 0.9800
C13 H13B 0.9800
C13 C14 1.528(2)
C14 H14 0.9900
C14 C15 1.550(2)
C14 C18 1.569(2)
C15 C16 1.546(2)
C15 C23 1.551(3)
C16 H16A 0.9800
C16 H16B 0.9800
C16 C17 1.542(3)
C17 H17A 0.9800
C17 H17B 0.9800
C17 C18 1.564(2)
C18 H18 0.9900
C18 C19 1.546(3)
C19 H19 0.9900
C19 C24 1.523(3)
C19 C25 1.536(3)
C20 H20A 0.9400
C20 H20B 0.9400
C21 H21A 0.9700
C21 H21B 0.9700
C21 H21C 0.9700
C22 H22A 0.9700
C22 H22B 0.9700
C22 H22C 0.9700
C23 H23A 0.9700
C23 H23B 0.9700
C23 H23C 0.9700
C24 H24A 0.9700
C24 H24B 0.9700
C24 H24C 0.9700
C25 H25A 0.9700
C25 H25B 0.9700
C25 H25C 0.9700

loop_
_geom_torsion_atom_site_label_1
_geom_torsion_atom_site_label_2
_geom_torsion_atom_site_label_3
_geom_torsion_atom_site_label_4
_geom_torsion
O1 C6 C7 C8 -101.73(19)
O1 C6 C7 C21 100.5(2)
O1 C7 C8 C9 -161.04(19)
O2 C10 C11 C12 -98.81(19)
O2 C10 C11 C22 100.3(2)
O2 C11 C12 C2 -174.93(15)
O2 C11 C12 C13 60.3(2)
C1 C2 C3 C4 -60.7(2)
C1 C2 C3 C20 113.1(2)
C1 C2 C12 C11 -179.99(15)
C1 C2 C12 C13 -55.97(18)
C1 C15 C16 C17 159.05(16)
C2 C1 C15 C14 -58.10(19)
C2 C1 C15 C16 -168.29(15)
C2 C1 C15 C23 67.60(19)
C2 C3 C4 C5 -152.21(19)
C2 C12 C13 C14 56.83(19)
C3 C2 C12 C11 54.1(2)
C3 C2 C12 C13 178.15(15)
C3 C4 C5 C6 84.5(2)
C4 C5 C6 O1 -170.94(18)
C4 C5 C6 C7 -98.9(3)
C5 C6 C7 O1 -103.8(2)
C5 C6 C7 C8 154.5(2)
C5 C6 C7 C21 -3.3(3)
C6 O1 C7 C8 108.9(2)
C6 O1 C7 C21 -115.3(2)
C6 C7 C8 C9 -95.3(2)
C7 O1 C6 C5 119.2(2)
C7 C8 C9 C10 59.4(3)
C8 C9 C10 O2 160.7(2)
C8 C9 C10 C11 -128.7(2)
C9 C10 C11 O2 -102.2(3)
C9 C10 C11 C12 159.0(2)
C9 C10 C11 C22 -1.9(3)
C10 O2 C11 C12 111.36(19)
C10 O2 C11 C22 -113.09(19)
C10 C11 C12 C2 -109.8(2)
C10 C11 C12 C13 125.46(18)
C11 O2 C10 C9 118.1(2)
C11 C12 C13 C14 -176.77(15)
C12 C2 C3 C4 64.8(2)
C12 C2 C3 C20 -121.4(2)
C12 C13 C14 C15 -58.64(18)
C12 C13 C14 C18 172.04(15)
C13 C14 C15 C1 58.78(19)
C13 C14 C15 C16 179.56(15)
C13 C14 C15 C23 -63.99(19)
C13 C14 C18 C17 156.39(16)
C13 C14 C18 C19 32.3(2)
C14 C15 C16 C17 43.51(17)
C14 C18 C19 C24 -62.8(2)
C14 C18 C19 C25 176.52(17)
C15 C1 C2 C3 -173.34(15)
C15 C1 C2 C12 57.58(18)
C15 C14 C18 C17 24.97(18)
C15 C14 C18 C19 -99.11(17)
C15 C16 C17 C18 -29.7(2)
C16 C17 C18 C14 3.04(19)
C16 C17 C18 C19 132.36(16)
C17 C18 C19 C24 177.94(18)
C17 C18 C19 C25 57.3(2)
C18 C14 C15 C1 -163.63(14)
C18 C14 C15 C16 -42.85(17)
C18 C14 C15 C23 73.60(18)
C20 C3 C4 C5 34.2(3)
C21 C7 C8 C9 64.1(3)
C22 C11 C12 C2 51.7(2)
C22 C11 C12 C13 -73.1(2)
C23 C15 C16 C17 -76.75(19)
